data_7129424
loop_
_publ_author_name
'Vogler, Daniel'
'Haas, Lea'
'Wolf, Nina'
'Kaifer, Elisabeth'
'Himmel, Hans-J\"org'

_publ_section_title
;
 Derivatization of an especially electron-rich diborane
;
_journal_name_full 'Chemical Communications'
_journal_paper_doi 10.1039/D1CC06359F
_journal_year 2022
_chemical_formula_moiety 'C14 H24 B2 N12'
_chemical_formula_sum 'C14 H24 B2 N12'
_chemical_formula_weight 382.07
_space_group_crystal_system monoclinic
_space_group_IT_number 14
_space_group_name_Hall '-P 2ybc'
_space_group_name_H-M_alt 'P 1 21/c 1'
_atom_sites_solution_hydrogens geom
_audit_creation_date 2021-04-21
_audit_creation_method
;
Olex2 1.3
(compiled 2020.11.12 svn.r5f609507 for OlexSys, GUI svn.r6226)
;
_audit_update_record
;
2021-11-05 deposited with the CCDC.	2021-12-06 downloaded from the CCDC.
;
_cell_angle_alpha 90
_cell_angle_beta 99.123(3)
_cell_angle_gamma 90
_cell_formula_units_Z 4
_cell_length_a 15.8187(18)
_cell_length_b 13.1616(15)
_cell_length_c 8.5854(10)
_cell_measurement_reflns_used 9909
_cell_measurement_temperature 100.0
_cell_measurement_theta_max 28.68
_cell_measurement_theta_min 2.85
_cell_volume 1764.9(4)
_computing_cell_refinement 'SAINT V8.40A (Bruker, 2019)'
_computing_data_collection 'APEX3 v2018.7-2 (Bruker AXS)'
_computing_data_reduction 'SAINT V8.40A (Bruker, 2019)'
_computing_molecular_graphics 'Olex2 1.3 (Dolomanov et al., 2009)'
_computing_publication_material 'Olex2 1.3 (Dolomanov et al., 2009)'
_computing_structure_refinement 'XL  (Sheldrick, 2008)'
_computing_structure_solution 'SHELXT 2014/5 (Sheldrick, 2014)'
_diffrn_ambient_temperature 100.0
_diffrn_detector 'Bruker Photon III detector'
_diffrn_detector_type 'CPAD detector'
_diffrn_measured_fraction_theta_full 0.998
_diffrn_measured_fraction_theta_max 0.991
_diffrn_measurement_device 'three-circle diffractometer'
_diffrn_measurement_device_type 'Bruker D8-Venture'
_diffrn_measurement_method '\w and \f scans'
_diffrn_radiation_monochromator 'mirror optics'
_diffrn_radiation_probe x-ray
_diffrn_radiation_type MoK\a
_diffrn_radiation_wavelength 0.71073
_diffrn_reflns_av_unetI/netI 0.0588
_diffrn_reflns_Laue_measured_fraction_full 0.998
_diffrn_reflns_Laue_measured_fraction_max 0.991
_diffrn_reflns_limit_h_max 21
_diffrn_reflns_limit_h_min -21
_diffrn_reflns_limit_k_max 17
_diffrn_reflns_limit_k_min -17
_diffrn_reflns_limit_l_max 11
_diffrn_reflns_limit_l_min -7
_diffrn_reflns_number 4563
_diffrn_reflns_point_group_measured_fraction_full 0.998
_diffrn_reflns_point_group_measured_fraction_max 0.991
_diffrn_reflns_theta_full 25.242
_diffrn_reflns_theta_max 28.802
_diffrn_reflns_theta_min 2.023
_diffrn_source 'microfocus sealed X-ray tube'
_diffrn_source_current 1.4
_diffrn_source_power 0.07
_diffrn_source_type 'Incoatec I\ms'
_diffrn_source_voltage 50.0
_diffrn_standards_number 0
_exptl_absorpt_coefficient_mu 0.096
_exptl_absorpt_correction_T_max 0.7419
_exptl_absorpt_correction_T_min 0.6422
_exptl_absorpt_correction_type multi-scan
_exptl_absorpt_process_details
;
SADABS-2016/2 (Bruker,2016/2) was used for absorption correction.
wR2(int) was 0.1484 before and 0.0981 after correction.
The Ratio of minimum to maximum transmission is 0.8656.
The \l/2 correction factor is Not present.
;
_exptl_crystal_colour colourless
_exptl_crystal_colour_primary colourless
_exptl_crystal_density_diffrn 1.438
_exptl_crystal_description needle
_exptl_crystal_F_000 808
_exptl_crystal_size_max 0.236
_exptl_crystal_size_mid 0.12
_exptl_crystal_size_min 0.086
_refine_diff_density_max 0.594
_refine_diff_density_min -0.430
_refine_diff_density_rms 0.111
_refine_ls_extinction_method none
_refine_ls_goodness_of_fit_ref 1.161
_refine_ls_hydrogen_treatment constr
_refine_ls_matrix_type full
_refine_ls_number_parameters 254
_refine_ls_number_reflns 4563
_refine_ls_number_restraints 0
_refine_ls_restrained_S_all 1.161
_refine_ls_R_factor_all 0.1022
_refine_ls_R_factor_gt 0.0905
_refine_ls_shift/su_max 0.000
_refine_ls_shift/su_mean 0.000
_refine_ls_structure_factor_coef Fsqd
_refine_ls_weighting_details 'w=1/[\s^2^(Fo^2^)+(0.0001P)^2^+8.0242P] where P=(Fo^2^+2Fc^2^)/3'
_refine_ls_weighting_scheme calc
_refine_ls_wR_factor_gt 0.2250
_refine_ls_wR_factor_ref 0.2297
_reflns_Friedel_coverage 0.000
_reflns_number_gt 3779
_reflns_number_total 4563
_reflns_threshold_expression 'I > 2\s(I)'
_cod_data_source_file d1cc06359f2.cif
_cod_data_source_block mo_dv237_0ma_tw
_cod_original_cell_volume 1764.9(3)
_cod_database_code 7129424
_shelx_shelxl_version_number 2018/3
_shelx_space_group_comment
;
The symmetry employed for this shelxl refinement is uniquely defined
by the following loop, which should always be used as a source of
symmetry information in preference to the above space-group names.
They are only intended as comments.
;
_shelx_estimated_absorpt_t_max 0.992
_shelx_estimated_absorpt_t_min 0.978
_olex2_refinement_description
;
1. Twinned data refinement
 Scales: 0.683(4)
 0.317(4)
2. Fixed Uiso
 At 1.2 times of:
  All C(H,H) groups
3.a Secondary CH2 refined with riding coordinates:
 C2(H2A,H2B), C3(H3A,H3B), C4(H4A,H4B), C5(H5A,H5B), C6(H6A,H6B), C7(H7A,H7B),
 C9(H9A,H9B), C10(H10A,H10B), C11(H11A,H11B), C12(H12A,H12B), C13(H13A,H13B),
 C14(H14A,H14B)
;
_olex2_submission_special_instructions 'No special instructions were received'

loop_
_space_group_symop_operation_xyz
'x, y, z'
'-x, y+1/2, -z+1/2'
'-x, -y, -z'
'x, -y-1/2, z-1/2'

loop_
_atom_site_label
_atom_site_type_symbol
_atom_site_fract_x
_atom_site_fract_y
_atom_site_fract_z
_atom_site_U_iso_or_equiv
_atom_site_adp_type
_atom_site_occupancy
_atom_site_site_symmetry_order
_atom_site_calc_flag
_atom_site_refinement_flags_posn
_atom_site_refinement_flags_adp
_atom_site_refinement_flags_occupancy
_atom_site_disorder_assembly
_atom_site_disorder_group
N1 N 0.34314(19) 0.0161(2) 0.2663(4) 0.0134(6) Uani 1 1 d . . . . .
N2 N 0.21010(19) 0.0609(2) 0.1465(4) 0.0135(6) Uani 1 1 d . . . . .
N3 N 0.32889(19) 0.1106(2) 0.0304(4) 0.0143(6) Uani 1 1 d . . . . .
N4 N 0.28282(19) -0.1455(2) 0.3861(4) 0.0128(6) Uani 1 1 d . . . . .
N5 N 0.15254(19) -0.1064(2) 0.2508(4) 0.0127(6) Uani 1 1 d . . . . .
N6 N 0.1893(2) -0.2789(2) 0.2896(4) 0.0151(6) Uani 1 1 d . . . . .
N7 N 0.3305(2) 0.0030(3) 0.5593(4) 0.0153(6) Uani 1 1 d . . . . .
N8 N 0.3661(2) 0.0841(2) 0.5818(4) 0.0146(6) Uani 1 1 d . . . . .
N9 N 0.4013(2) 0.1593(3) 0.6134(4) 0.0230(8) Uani 1 1 d . . . . .
N10 N 0.1165(2) 0.0664(3) 0.3529(4) 0.0164(7) Uani 1 1 d . . . . .
N11 N 0.1065(2) 0.0665(2) 0.4884(4) 0.0165(7) Uani 1 1 d . . . . .
N12 N 0.0912(3) 0.0731(3) 0.6129(5) 0.0280(9) Uani 1 1 d . . . . .
C1 C 0.2949(2) 0.0637(3) 0.1448(4) 0.0123(7) Uani 1 1 d . . . . .
C2 C 0.4354(2) 0.0082(3) 0.2751(4) 0.0148(7) Uani 1 1 d . . . . .
H2A H 0.449627 -0.054741 0.221793 0.018 Uiso 1 1 calc R U . . .
H2B H 0.462814 0.004623 0.386934 0.018 Uiso 1 1 calc R U . . .
C3 C 0.4695(2) 0.0995(3) 0.1969(5) 0.0158(7) Uani 1 1 d . . . . .
H3A H 0.531524 0.090897 0.195000 0.019 Uiso 1 1 calc R U . . .
H3B H 0.461462 0.161847 0.257372 0.019 Uiso 1 1 calc R U . . .
C4 C 0.4216(2) 0.1093(3) 0.0292(5) 0.0157(7) Uani 1 1 d . . . . .
H4A H 0.438981 0.172737 -0.018907 0.019 Uiso 1 1 calc R U . . .
H4B H 0.436341 0.051357 -0.035060 0.019 Uiso 1 1 calc R U . . .
C5 C 0.2745(2) 0.1593(3) -0.1015(5) 0.0161(7) Uani 1 1 d . . . . .
H5A H 0.258780 0.109647 -0.187838 0.019 Uiso 1 1 calc R U . . .
H5B H 0.305863 0.215970 -0.142203 0.019 Uiso 1 1 calc R U . . .
C6 C 0.1942(2) 0.1994(3) -0.0466(5) 0.0170(7) Uani 1 1 d . . . . .
H6A H 0.209377 0.253913 0.032282 0.020 Uiso 1 1 calc R U . . .
H6B H 0.155019 0.228245 -0.137247 0.020 Uiso 1 1 calc R U . . .
C7 C 0.1502(2) 0.1131(3) 0.0258(5) 0.0163(7) Uani 1 1 d . . . . .
H7A H 0.101921 0.140360 0.073611 0.020 Uiso 1 1 calc R U . . .
H7B H 0.126801 0.064254 -0.057590 0.020 Uiso 1 1 calc R U . . .
C8 C 0.2078(2) -0.1792(3) 0.3072(4) 0.0131(7) Uani 1 1 d . . . . .
C9 C 0.3534(2) -0.2156(3) 0.4371(5) 0.0181(8) Uani 1 1 d . . . . .
H9A H 0.389959 -0.188048 0.531946 0.022 Uiso 1 1 calc R U . . .
H9B H 0.388899 -0.222612 0.352603 0.022 Uiso 1 1 calc R U . . .
C10 C 0.3192(3) -0.3185(3) 0.4745(5) 0.0183(8) Uani 1 1 d . . . . .
H10A H 0.367168 -0.367486 0.496445 0.022 Uiso 1 1 calc R U . . .
H10B H 0.291624 -0.313517 0.569946 0.022 Uiso 1 1 calc R U . . .
C11 C 0.2553(3) -0.3560(3) 0.3383(5) 0.0189(8) Uani 1 1 d . . . . .
H11A H 0.285106 -0.372292 0.248325 0.023 Uiso 1 1 calc R U . . .
H11B H 0.228014 -0.418909 0.369279 0.023 Uiso 1 1 calc R U . . .
C12 C 0.1120(3) -0.3124(3) 0.1868(5) 0.0186(8) Uani 1 1 d . . . . .
H12A H 0.094217 -0.379595 0.222250 0.022 Uiso 1 1 calc R U . . .
H12B H 0.123845 -0.319598 0.077547 0.022 Uiso 1 1 calc R U . . .
C13 C 0.0406(2) -0.2361(3) 0.1905(5) 0.0181(8) Uani 1 1 d . . . . .
H13A H 0.023211 -0.236055 0.296322 0.022 Uiso 1 1 calc R U . . .
H13B H -0.009697 -0.255539 0.112346 0.022 Uiso 1 1 calc R U . . .
C14 C 0.0705(2) -0.1304(3) 0.1528(5) 0.0167(8) Uani 1 1 d . . . . .
H14A H 0.076853 -0.126808 0.040039 0.020 Uiso 1 1 calc R U . . .
H14B H 0.027139 -0.079617 0.171930 0.020 Uiso 1 1 calc R U . . .
B1 B 0.2889(2) -0.0283(3) 0.3873(5) 0.0116(7) Uani 1 1 d . . . . .
B2 B 0.1874(2) 0.0028(3) 0.2906(5) 0.0116(7) Uani 1 1 d . . . . .

loop_
_atom_site_aniso_label
_atom_site_aniso_U_11
_atom_site_aniso_U_22
_atom_site_aniso_U_33
_atom_site_aniso_U_23
_atom_site_aniso_U_13
_atom_site_aniso_U_12
N1 0.0103(13) 0.0161(15) 0.0140(15) 0.0033(12) 0.0024(11) 0.0007(11)
N2 0.0099(13) 0.0153(15) 0.0147(15) 0.0006(12) 0.0004(11) -0.0003(11)
N3 0.0115(13) 0.0142(15) 0.0169(16) 0.0026(12) 0.0018(12) -0.0006(11)
N4 0.0123(13) 0.0104(14) 0.0155(15) 0.0016(12) 0.0020(12) 0.0030(11)
N5 0.0108(13) 0.0103(14) 0.0167(15) 0.0013(12) 0.0013(12) 0.0005(11)
N6 0.0149(14) 0.0127(15) 0.0179(16) 0.0016(12) 0.0040(12) 0.0014(11)
N7 0.0155(14) 0.0174(15) 0.0128(15) 0.0029(13) 0.0014(12) -0.0017(12)
N8 0.0155(14) 0.0143(15) 0.0137(15) 0.0013(12) 0.0019(12) 0.0035(12)
N9 0.0234(17) 0.0185(17) 0.0263(19) -0.0027(15) 0.0010(15) -0.0031(14)
N10 0.0162(15) 0.0161(16) 0.0182(16) -0.0005(13) 0.0063(13) 0.0039(12)
N11 0.0155(14) 0.0098(14) 0.0239(18) 0.0009(13) 0.0030(13) 0.0031(11)
N12 0.032(2) 0.029(2) 0.026(2) 0.0014(16) 0.0136(16) 0.0091(16)
C1 0.0148(16) 0.0091(15) 0.0128(17) -0.0015(13) 0.0018(13) -0.0003(12)
C2 0.0093(15) 0.0197(18) 0.0149(17) 0.0007(14) 0.0008(13) 0.0035(13)
C3 0.0110(15) 0.0187(18) 0.0175(18) 0.0003(14) 0.0020(14) -0.0007(13)
C4 0.0127(16) 0.0168(18) 0.0187(18) 0.0007(15) 0.0058(14) 0.0011(13)
C5 0.0178(17) 0.0178(18) 0.0127(17) 0.0036(15) 0.0028(14) 0.0016(14)
C6 0.0176(17) 0.0148(17) 0.0184(19) 0.0053(15) 0.0019(15) 0.0056(14)
C7 0.0113(15) 0.0197(19) 0.0178(18) 0.0051(15) 0.0025(14) 0.0048(13)
C8 0.0128(15) 0.0166(17) 0.0110(16) 0.0007(14) 0.0056(13) 0.0023(13)
C9 0.0156(17) 0.0177(18) 0.0200(19) 0.0022(15) -0.0005(15) 0.0052(14)
C10 0.0227(18) 0.0164(18) 0.0167(18) 0.0033(15) 0.0063(15) 0.0073(15)
C11 0.0236(19) 0.0081(16) 0.026(2) 0.0015(15) 0.0083(16) 0.0039(14)
C12 0.0231(19) 0.0113(17) 0.022(2) -0.0041(15) 0.0043(16) -0.0068(14)
C13 0.0128(16) 0.0180(19) 0.024(2) -0.0020(16) 0.0030(14) -0.0044(14)
C14 0.0118(15) 0.0171(18) 0.0203(19) -0.0018(15) -0.0004(14) -0.0014(13)
B1 0.0099(16) 0.0107(17) 0.0141(19) -0.0009(15) 0.0019(14) 0.0003(13)
B2 0.0109(16) 0.0097(17) 0.0141(19) -0.0002(15) 0.0021(14) 0.0010(13)

loop_
_atom_type_symbol
_atom_type_description
_atom_type_scat_dispersion_real
_atom_type_scat_dispersion_imag
_atom_type_scat_source
C C 0.0033 0.0016 'International Tables Vol C Tables 4.2.6.8 and 6.1.1.4'
H H 0.0000 0.0000 'International Tables Vol C Tables 4.2.6.8 and 6.1.1.4'
B B 0.0013 0.0007 'International Tables Vol C Tables 4.2.6.8 and 6.1.1.4'
N N 0.0061 0.0033 'International Tables Vol C Tables 4.2.6.8 and 6.1.1.4'

loop_
_geom_angle_atom_site_label_1
_geom_angle_atom_site_label_2
_geom_angle_atom_site_label_3
_geom_angle
_geom_angle_site_symmetry_1
_geom_angle_site_symmetry_3
_geom_angle_publ_flag
C1 N1 C2 121.0(3) . . ?
C1 N1 B1 112.7(3) . . ?
C2 N1 B1 126.3(3) . . ?
C1 N2 C7 121.0(3) . . ?
C1 N2 B2 112.4(3) . . ?
C7 N2 B2 126.5(3) . . ?
C1 N3 C4 121.1(3) . . ?
C1 N3 C5 121.0(3) . . ?
C5 N3 C4 117.8(3) . . ?
C8 N4 C9 121.0(3) . . ?
C8 N4 B1 112.4(3) . . ?
C9 N4 B1 125.8(3) . . ?
C8 N5 C14 121.6(3) . . ?
C8 N5 B2 113.2(3) . . ?
C14 N5 B2 125.1(3) . . ?
C8 N6 C11 120.5(3) . . ?
C8 N6 C12 120.6(3) . . ?
C12 N6 C11 116.9(3) . . ?
N8 N7 B1 119.8(3) . . ?
N9 N8 N7 175.5(4) . . ?
N11 N10 B2 123.1(3) . . ?
N12 N11 N10 173.6(4) . . ?
N2 C1 N1 115.0(3) . . ?
N3 C1 N1 122.5(3) . . ?
N3 C1 N2 122.5(3) . . ?
N1 C2 H2A 109.6 . . ?
N1 C2 H2B 109.6 . . ?
N1 C2 C3 110.2(3) . . ?
H2A C2 H2B 108.1 . . ?
C3 C2 H2A 109.6 . . ?
C3 C2 H2B 109.6 . . ?
C2 C3 H3A 109.9 . . ?
C2 C3 H3B 109.9 . . ?
C2 C3 C4 109.1(3) . . ?
H3A C3 H3B 108.3 . . ?
C4 C3 H3A 109.9 . . ?
C4 C3 H3B 109.9 . . ?
N3 C4 C3 110.0(3) . . ?
N3 C4 H4A 109.7 . . ?
N3 C4 H4B 109.7 . . ?
C3 C4 H4A 109.7 . . ?
C3 C4 H4B 109.7 . . ?
H4A C4 H4B 108.2 . . ?
N3 C5 H5A 109.8 . . ?
N3 C5 H5B 109.8 . . ?
N3 C5 C6 109.4(3) . . ?
H5A C5 H5B 108.2 . . ?
C6 C5 H5A 109.8 . . ?
C6 C5 H5B 109.8 . . ?
C5 C6 H6A 109.9 . . ?
C5 C6 H6B 109.9 . . ?
H6A C6 H6B 108.3 . . ?
C7 C6 C5 109.1(3) . . ?
C7 C6 H6A 109.9 . . ?
C7 C6 H6B 109.9 . . ?
N2 C7 C6 110.9(3) . . ?
N2 C7 H7A 109.5 . . ?
N2 C7 H7B 109.5 . . ?
C6 C7 H7A 109.5 . . ?
C6 C7 H7B 109.5 . . ?
H7A C7 H7B 108.1 . . ?
N4 C8 N6 122.4(3) . . ?
N5 C8 N4 114.9(3) . . ?
N5 C8 N6 122.6(3) . . ?
N4 C9 H9A 109.6 . . ?
N4 C9 H9B 109.6 . . ?
N4 C9 C10 110.4(3) . . ?
H9A C9 H9B 108.1 . . ?
C10 C9 H9A 109.6 . . ?
C10 C9 H9B 109.6 . . ?
C9 C10 H10A 109.6 . . ?
C9 C10 H10B 109.6 . . ?
H10A C10 H10B 108.1 . . ?
C11 C10 C9 110.3(3) . . ?
C11 C10 H10A 109.6 . . ?
C11 C10 H10B 109.6 . . ?
N6 C11 C10 110.8(3) . . ?
N6 C11 H11A 109.5 . . ?
N6 C11 H11B 109.5 . . ?
C10 C11 H11A 109.5 . . ?
C10 C11 H11B 109.5 . . ?
H11A C11 H11B 108.1 . . ?
N6 C12 H12A 109.7 . . ?
N6 C12 H12B 109.7 . . ?
N6 C12 C13 110.0(3) . . ?
H12A C12 H12B 108.2 . . ?
C13 C12 H12A 109.7 . . ?
C13 C12 H12B 109.7 . . ?
C12 C13 H13A 109.6 . . ?
C12 C13 H13B 109.6 . . ?
C12 C13 C14 110.1(3) . . ?
H13A C13 H13B 108.2 . . ?
C14 C13 H13A 109.6 . . ?
C14 C13 H13B 109.6 . . ?
N5 C14 C13 110.6(3) . . ?
N5 C14 H14A 109.5 . . ?
N5 C14 H14B 109.5 . . ?
C13 C14 H14A 109.5 . . ?
C13 C14 H14B 109.5 . . ?
H14A C14 H14B 108.1 . . ?
N1 B1 N7 109.5(3) . . ?
N1 B1 B2 99.1(3) . . ?
N4 B1 N1 114.1(3) . . ?
N4 B1 N7 106.5(3) . . ?
N4 B1 B2 100.4(3) . . ?
N7 B1 B2 127.2(3) . . ?
N2 B2 N5 113.5(3) . . ?
N2 B2 N10 106.3(3) . . ?
N2 B2 B1 100.7(3) . . ?
N5 B2 N10 108.8(3) . . ?
N5 B2 B1 98.9(3) . . ?
N10 B2 B1 128.5(3) . . ?

loop_
_geom_bond_atom_site_label_1
_geom_bond_atom_site_label_2
_geom_bond_distance
_geom_bond_site_symmetry_2
_geom_bond_publ_flag
N1 C1 1.346(5) . ?
N1 C2 1.453(4) . ?
N1 B1 1.562(5) . ?
N2 C1 1.345(4) . ?
N2 C7 1.460(5) . ?
N2 B2 1.545(5) . ?
N3 C1 1.342(5) . ?
N3 C4 1.469(4) . ?
N3 C5 1.458(5) . ?
N4 C8 1.344(5) . ?
N4 C9 1.460(5) . ?
N4 B1 1.546(5) . ?
N5 C8 1.335(5) . ?
N5 C14 1.464(5) . ?
N5 B2 1.558(5) . ?
N6 C8 1.348(5) . ?
N6 C11 1.469(5) . ?
N6 C12 1.458(5) . ?
N7 N8 1.209(5) . ?
N7 B1 1.574(5) . ?
N8 N9 1.147(5) . ?
N10 N11 1.198(5) . ?
N10 B2 1.560(5) . ?
N11 N12 1.136(5) . ?
C2 H2A 0.9900 . ?
C2 H2B 0.9900 . ?
C2 C3 1.516(5) . ?
C3 H3A 0.9900 . ?
C3 H3B 0.9900 . ?
C3 C4 1.522(5) . ?
C4 H4A 0.9900 . ?
C4 H4B 0.9900 . ?
C5 H5A 0.9900 . ?
C5 H5B 0.9900 . ?
C5 C6 1.518(5) . ?
C6 H6A 0.9900 . ?
C6 H6B 0.9900 . ?
C6 C7 1.515(5) . ?
C7 H7A 0.9900 . ?
C7 H7B 0.9900 . ?
C9 H9A 0.9900 . ?
C9 H9B 0.9900 . ?
C9 C10 1.512(5) . ?
C10 H10A 0.9900 . ?
C10 H10B 0.9900 . ?
C10 C11 1.503(6) . ?
C11 H11A 0.9900 . ?
C11 H11B 0.9900 . ?
C12 H12A 0.9900 . ?
C12 H12B 0.9900 . ?
C12 C13 1.516(5) . ?
C13 H13A 0.9900 . ?
C13 H13B 0.9900 . ?
C13 C14 1.521(5) . ?
C14 H14A 0.9900 . ?
C14 H14B 0.9900 . ?
B1 B2 1.735(6) . ?

loop_
_geom_torsion_atom_site_label_1
_geom_torsion_atom_site_label_2
_geom_torsion_atom_site_label_3
_geom_torsion_atom_site_label_4
_geom_torsion
_geom_torsion_site_symmetry_1
_geom_torsion_site_symmetry_2
_geom_torsion_site_symmetry_3
_geom_torsion_site_symmetry_4
_geom_torsion_publ_flag
N1 C2 C3 C4 -54.6(4) . . . . ?
N1 B1 B2 N2 -2.8(3) . . . . ?
N1 B1 B2 N5 113.4(3) . . . . ?
N1 B1 B2 N10 -123.8(4) . . . . ?
N3 C5 C6 C7 -55.5(4) . . . . ?
N4 C9 C10 C11 52.5(4) . . . . ?
N4 B1 B2 N2 -119.6(3) . . . . ?
N4 B1 B2 N5 -3.4(3) . . . . ?
N4 B1 B2 N10 119.5(4) . . . . ?
N6 C12 C13 C14 53.5(4) . . . . ?
N7 B1 B2 N2 120.3(4) . . . . ?
N7 B1 B2 N5 -123.5(4) . . . . ?
N7 B1 B2 N10 -0.7(6) . . . . ?
N8 N7 B1 N1 33.6(4) . . . . ?
N8 N7 B1 N4 157.5(3) . . . . ?
N8 N7 B1 B2 -85.1(5) . . . . ?
N11 N10 B2 N2 -151.7(4) . . . . ?
N11 N10 B2 N5 85.7(4) . . . . ?
N11 N10 B2 B1 -33.0(6) . . . . ?
C1 N1 C2 C3 30.6(5) . . . . ?
C1 N1 B1 N4 109.1(4) . . . . ?
C1 N1 B1 N7 -131.7(3) . . . . ?
C1 N1 B1 B2 3.3(4) . . . . ?
C1 N2 C7 C6 -23.9(5) . . . . ?
C1 N2 B2 N5 -102.9(3) . . . . ?
C1 N2 B2 N10 137.5(3) . . . . ?
C1 N2 B2 B1 1.8(4) . . . . ?
C1 N3 C4 C3 -28.0(5) . . . . ?
C1 N3 C5 C6 31.4(5) . . . . ?
C2 N1 C1 N2 176.6(3) . . . . ?
C2 N1 C1 N3 -3.5(5) . . . . ?
C2 N1 B1 N4 -69.9(5) . . . . ?
C2 N1 B1 N7 49.3(5) . . . . ?
C2 N1 B1 B2 -175.7(3) . . . . ?
C2 C3 C4 N3 53.2(4) . . . . ?
C4 N3 C1 N1 2.2(5) . . . . ?
C4 N3 C1 N2 -177.9(3) . . . . ?
C4 N3 C5 C6 -152.1(3) . . . . ?
C5 N3 C1 N1 178.5(3) . . . . ?
C5 N3 C1 N2 -1.5(6) . . . . ?
C5 N3 C4 C3 155.5(3) . . . . ?
C5 C6 C7 N2 52.2(4) . . . . ?
C7 N2 C1 N1 177.3(3) . . . . ?
C7 N2 C1 N3 -2.7(6) . . . . ?
C7 N2 B2 N5 80.2(4) . . . . ?
C7 N2 B2 N10 -39.4(5) . . . . ?
C7 N2 B2 B1 -175.0(3) . . . . ?
C8 N4 C9 C10 -31.7(5) . . . . ?
C8 N4 B1 N1 -101.4(4) . . . . ?
C8 N4 B1 N7 137.6(3) . . . . ?
C8 N4 B1 B2 3.6(4) . . . . ?
C8 N5 C14 C13 27.1(5) . . . . ?
C8 N5 B2 N2 108.4(3) . . . . ?
C8 N5 B2 N10 -133.4(3) . . . . ?
C8 N5 B2 B1 2.6(4) . . . . ?
C8 N6 C11 C10 30.3(5) . . . . ?
C8 N6 C12 C13 -33.7(5) . . . . ?
C9 N4 C8 N5 -172.2(3) . . . . ?
C9 N4 C8 N6 9.2(5) . . . . ?
C9 N4 B1 N1 67.9(5) . . . . ?
C9 N4 B1 N7 -53.0(5) . . . . ?
C9 N4 B1 B2 172.9(3) . . . . ?
C9 C10 C11 N6 -51.9(4) . . . . ?
C11 N6 C8 N4 -8.3(6) . . . . ?
C11 N6 C8 N5 173.2(3) . . . . ?
C11 N6 C12 C13 161.8(3) . . . . ?
C12 N6 C8 N4 -172.2(3) . . . . ?
C12 N6 C8 N5 9.3(5) . . . . ?
C12 N6 C11 C10 -165.2(3) . . . . ?
C12 C13 C14 N5 -50.3(4) . . . . ?
C14 N5 C8 N4 175.6(3) . . . . ?
C14 N5 C8 N6 -5.8(5) . . . . ?
C14 N5 B2 N2 -67.6(4) . . . . ?
C14 N5 B2 N10 50.6(5) . . . . ?
C14 N5 B2 B1 -173.4(3) . . . . ?
B1 N1 C1 N2 -2.5(5) . . . . ?
B1 N1 C1 N3 177.5(3) . . . . ?
B1 N1 C2 C3 -150.4(3) . . . . ?
B1 N4 C8 N5 -2.2(4) . . . . ?
B1 N4 C8 N6 179.1(3) . . . . ?
B1 N4 C9 C10 159.7(3) . . . . ?
B2 N2 C1 N1 0.2(4) . . . . ?
B2 N2 C1 N3 -179.8(3) . . . . ?
B2 N2 C7 C6 152.7(3) . . . . ?
B2 N5 C8 N4 -0.5(4) . . . . ?
B2 N5 C8 N6 178.1(3) . . . . ?
B2 N5 C14 C13 -157.2(3) . . . . ?

loop_
_twin_individual_id
_twin_individual_mass_fraction_refined
1 0.683(4)
2 0.317(4)
